data_7029879
loop_
_publ_author_name
'Becica, Joseph'
'Jackson, Andrew B.'
'Dougherty, William G.'
'Kassel, W. Scott'
'West, Nathan M.'

_publ_section_title
;
 Bis-tropolonate complexes of tungsten: scaffolds for selective side-on
 binding of nitriles, imines and ketones.
;
_journal_issue 23
_journal_name_full 'Dalton transactions (Cambridge, England : 2003)'
_journal_page_first 8738
_journal_page_last 8748
_journal_paper_doi 10.1039/c4dt00734d
_journal_volume 43
_journal_year 2014
_chemical_formula_sum 'C100 H94 N4 O21 W4'
_chemical_formula_weight 2423.19
_chemical_name_common (trop)2W(CO)(MeN=CH(tol))
_chemical_name_systematic
;
 ? 
;
_space_group_crystal_system monoclinic
_space_group_IT_number 15
_space_group_name_Hall '-C 2yc'
_space_group_name_H-M_alt 'C 1 2/c 1'
_symmetry_space_group_name_Hall '-C 2yc'
_symmetry_space_group_name_H-M 'C 1 2/c 1'
_atom_sites_solution_hydrogens geom
_audit_creation_method SHELXL-2013
_cell_angle_alpha 90
_cell_angle_beta 110.04(3)
_cell_angle_gamma 90
_cell_formula_units_Z 4
_cell_length_a 36.265(7)
_cell_length_b 14.093(3)
_cell_length_c 19.302(4)
_cell_measurement_temperature 153(2)
_cell_volume 9268(4)
_computing_cell_refinement 'Bruker XSCANS'
_computing_data_collection 'Bruker XSCANS'
_computing_data_reduction 'Bruker SHELXTL'
_computing_molecular_graphics 'Bruker SHELXTL'
_computing_publication_material 'Bruker SHELXTL'
_computing_structure_refinement 'SHELXL-2013 (Sheldrick, 2013)'
_computing_structure_solution 'Bruker SHELXTL'
_diffrn_ambient_temperature 153(2)
_diffrn_measured_fraction_theta_full 1.000
_diffrn_measured_fraction_theta_max 1.000
_diffrn_measurement_device_type 'Bruker P4'
_diffrn_measurement_method '\w scans'
_diffrn_radiation_type MoK\a
_diffrn_radiation_wavelength 0.71073
_diffrn_reflns_av_R_equivalents 0.0970
_diffrn_reflns_av_unetI/netI 0.0755
_diffrn_reflns_Laue_measured_fraction_full 1.000
_diffrn_reflns_Laue_measured_fraction_max 1.000
_diffrn_reflns_limit_h_max 45
_diffrn_reflns_limit_h_min -45
_diffrn_reflns_limit_k_max 17
_diffrn_reflns_limit_k_min -17
_diffrn_reflns_limit_l_max 24
_diffrn_reflns_limit_l_min -24
_diffrn_reflns_number 49279
_diffrn_reflns_point_group_measured_fraction_full 1.000
_diffrn_reflns_point_group_measured_fraction_max 1.000
_diffrn_reflns_theta_full 25.242
_diffrn_reflns_theta_max 26.372
_diffrn_reflns_theta_min 1.564
_exptl_absorpt_coefficient_mu 5.023
_exptl_absorpt_correction_T_max 0.7458
_exptl_absorpt_correction_T_min 0.6007
_exptl_absorpt_correction_type multi-scan
_exptl_absorpt_process_details SADBAS
_exptl_crystal_colour 'dark blue'
_exptl_crystal_density_diffrn 1.737
_exptl_crystal_description plate
_exptl_crystal_F_000 4744
_exptl_crystal_size_max 0.172
_exptl_crystal_size_mid 0.168
_exptl_crystal_size_min 0.075
_refine_diff_density_max 1.267
_refine_diff_density_min -1.412
_refine_diff_density_rms 0.171
_refine_ls_extinction_method none
_refine_ls_goodness_of_fit_ref 0.995
_refine_ls_hydrogen_treatment constr
_refine_ls_matrix_type full
_refine_ls_number_parameters 608
_refine_ls_number_reflns 9492
_refine_ls_number_restraints 3
_refine_ls_restrained_S_all 0.995
_refine_ls_R_factor_all 0.0886
_refine_ls_R_factor_gt 0.0371
_refine_ls_shift/su_max 0.001
_refine_ls_shift/su_mean 0.000
_refine_ls_structure_factor_coef Fsqd
_refine_ls_weighting_details 'w=1/[\s^2^(Fo^2^)+(0.0124P)^2^+22.3079P] where P=(Fo^2^+2Fc^2^)/3'
_refine_ls_weighting_scheme calc
_refine_ls_wR_factor_gt 0.0551
_refine_ls_wR_factor_ref 0.0679
_reflns_Friedel_coverage 0.000
_reflns_number_gt 5799
_reflns_number_total 9492
_reflns_threshold_expression 'I > 2\s(I)'
_cod_data_source_file c4dt00734d1.cif
_cod_data_source_block 5
_cod_depositor_comments 'Adding full bibliography for 7029877--7029879.cif.'
_cod_database_code 7029879
_shelxl_version_number 2013-4
_shelx_space_group_comment
;
The symmetry employed for this shelxl refinement is uniquely defined 
by the following loop, which should always be used as a source of 
symmetry information in preference to the above space-group names. 
They are only intended as comments. 
;
_shelx_estimated_absorpt_t_max 0.704
_shelx_estimated_absorpt_t_min 0.479

loop_
_space_group_symop_operation_xyz
'x, y, z'
'-x, y, -z+1/2'
'x+1/2, y+1/2, z'
'-x+1/2, y+1/2, -z+1/2'
'-x, -y, -z'
'x, -y, z-1/2'
'-x+1/2, -y+1/2, -z'
'x+1/2, -y+1/2, z-1/2'

loop_
_atom_site_label
_atom_site_type_symbol
_atom_site_fract_x
_atom_site_fract_y
_atom_site_fract_z
_atom_site_U_iso_or_equiv
_atom_site_adp_type
_atom_site_occupancy
_atom_site_site_symmetry_order
_atom_site_calc_flag
_atom_site_refinement_flags_posn
_atom_site_refinement_flags_adp
_atom_site_refinement_flags_occupancy
_atom_site_disorder_assembly
_atom_site_disorder_group
C11 C -0.0036(2) 0.6073(5) -0.0555(4) 0.0326(18) Uani 1 1 d . . . . .
H1 H -0.0164 0.5478 -0.0685 0.039 Uiso 1 1 calc R U . . .
C13 C -0.0197(2) 0.7801(5) -0.0596(4) 0.044(2) Uani 1 1 d . . . . .
H2 H -0.0414 0.8224 -0.0710 0.053 Uiso 1 1 calc R U . . .
C14 C 0.0173(2) 0.8211(5) -0.0378(4) 0.0346(19) Uani 1 1 d . . . . .
H3 H 0.0176 0.8885 -0.0370 0.041 Uiso 1 1 calc R U . . .
C15 C 0.0538(2) 0.7784(4) -0.0172(3) 0.0231(16) Uani 1 1 d . . . . .
H4 H 0.0752 0.8213 -0.0055 0.028 Uiso 1 1 calc R U . . .
C16 C 0.0643(2) 0.6822(4) -0.0108(3) 0.0233(16) Uani 1 1 d . . . . .
C10 C 0.0371(2) 0.6034(4) -0.0285(4) 0.0247(16) Uani 1 1 d . . . . .
C21 C 0.1285(2) 0.2830(5) -0.1755(4) 0.0337(19) Uani 1 1 d . . . . .
H7 H 0.1289 0.2823 -0.2245 0.040 Uiso 1 1 calc R U . . .
C22 C 0.1231(2) 0.3716(5) -0.1486(4) 0.0293(18) Uani 1 1 d . . . . .
H8 H 0.1209 0.4228 -0.1818 0.035 Uiso 1 1 calc R U . . .
C23 C 0.1204(2) 0.3974(4) -0.0803(4) 0.0226(16) Uani 1 1 d . . . . .
C17 C 0.12002(19) 0.3321(4) -0.0222(3) 0.0206(15) Uani 1 1 d . . . . .
C18 C 0.12626(19) 0.2344(4) -0.0201(4) 0.0248(16) Uani 1 1 d . . . . .
H11 H 0.1259 0.2039 0.0236 0.030 Uiso 1 1 calc R U . . .
C8 C 0.2302(3) 0.2714(6) 0.3654(5) 0.070(3) Uani 1 1 d . . . . .
H12A H 0.2080 0.2311 0.3647 0.105 Uiso 1 1 calc R U . . .
H12B H 0.2412 0.3019 0.4137 0.105 Uiso 1 1 calc R U . . .
H12C H 0.2504 0.2325 0.3560 0.105 Uiso 1 1 calc R U . . .
C24 C 0.10230(19) 0.5241(4) 0.1302(3) 0.0233(15) Uani 1 1 d . . . . .
C37 C -0.0219(3) -0.2403(6) 0.1504(4) 0.050(2) Uani 1 1 d . . . . .
H14 H -0.0436 -0.2769 0.1520 0.060 Uiso 1 1 calc R U . . .
C36 C 0.0118(3) -0.2900(5) 0.1552(4) 0.039(2) Uani 1 1 d . . . . .
H15 H 0.0098 -0.3569 0.1583 0.047 Uiso 1 1 calc R U . . .
C35 C 0.0476(2) -0.2576(5) 0.1560(4) 0.0311(18) Uani 1 1 d . . . . .
H16 H 0.0666 -0.3055 0.1600 0.037 Uiso 1 1 calc R U . . .
C34 C 0.0604(2) -0.1640(4) 0.1517(3) 0.0231(16) Uani 1 1 d . . . . .
C40 C 0.0368(2) -0.0788(5) 0.1392(3) 0.0253(16) Uani 1 1 d . . . . .
C48 C 0.10126(19) -0.0122(4) 0.0386(4) 0.0249(15) Uani 1 1 d . . . . .
C47 C 0.11716(19) 0.1036(4) 0.2710(4) 0.0199(15) Uani 1 1 d . . . . .
C41 C 0.11648(19) 0.1708(4) 0.2144(4) 0.0191(15) Uani 1 1 d . . . . .
C1 C 0.1674(2) 0.5561(5) 0.1368(4) 0.0304(17) Uani 1 1 d . . . . .
H22 H 0.1680 0.6230 0.1544 0.036 Uiso 1 1 calc R U . . .
C2 C 0.18610(19) 0.4848(5) 0.1942(3) 0.0288(16) Uani 1 1 d . . . . .
C12 C -0.0284(2) 0.6847(5) -0.0664(4) 0.042(2) Uani 1 1 d . . . . .
H24 H -0.0555 0.6698 -0.0808 0.050 Uiso 1 1 calc R U . . .
C3 C 0.1941(2) 0.5067(6) 0.2686(4) 0.0423(19) Uani 1 1 d . . . . .
H25 H 0.1894 0.5692 0.2822 0.051 Uiso 1 1 calc R U . . .
C7 C 0.1938(2) 0.3918(5) 0.1766(4) 0.0346(18) Uani 1 1 d . . . . .
H26 H 0.1888 0.3745 0.1266 0.041 Uiso 1 1 calc R U . . .
C19 C 0.1329(2) 0.1751(5) -0.0713(4) 0.0310(18) Uani 1 1 d . . . . .
H27 H 0.1379 0.1107 -0.0565 0.037 Uiso 1 1 calc R U . . .
C20 C 0.1333(2) 0.1955(5) -0.1405(4) 0.035(2) Uani 1 1 d . . . . .
H28 H 0.1375 0.1431 -0.1679 0.042 Uiso 1 1 calc R U . . .
C31 C 0.2033(2) 0.0640(5) 0.0991(4) 0.0324(18) Uani 1 1 d . . . . .
H29 H 0.2007 0.0911 0.1422 0.039 Uiso 1 1 calc R U . . .
C26 C 0.18570(19) -0.0230(5) 0.0736(3) 0.0255(15) Uani 1 1 d . . . . .
C27 C 0.1905(2) -0.0616(5) 0.0112(4) 0.0295(17) Uani 1 1 d . . . . .
H31 H 0.1792 -0.1215 -0.0065 0.035 Uiso 1 1 calc R U . . .
C28 C 0.2118(2) -0.0138(5) -0.0257(4) 0.0342(17) Uani 1 1 d . . . . .
H32 H 0.2141 -0.0401 -0.0694 0.041 Uiso 1 1 calc R U . . .
C29 C 0.2299(2) 0.0727(5) 0.0011(4) 0.039(2) Uani 1 1 d . . . . .
C30 C 0.2246(2) 0.1112(5) 0.0630(4) 0.040(2) Uani 1 1 d . . . . .
H34 H 0.2358 0.1712 0.0807 0.048 Uiso 1 1 calc R U . . .
C25 C 0.1633(2) -0.0759(4) 0.1125(4) 0.0261(16) Uani 1 1 d . . . . .
H35 H 0.1604 -0.1453 0.1013 0.031 Uiso 1 1 calc R U . . .
C46 C 0.1169(2) 0.1274(5) 0.3421(4) 0.0267(17) Uani 1 1 d . . . . .
H36 H 0.1172 0.0745 0.3727 0.032 Uiso 1 1 calc R U . . .
C45 C 0.1164(2) 0.2140(5) 0.3741(4) 0.0333(19) Uani 1 1 d . . . . .
H37 H 0.1165 0.2122 0.4233 0.040 Uiso 1 1 calc R U . . .
C44 C 0.1158(2) 0.3043(5) 0.3443(4) 0.0339(19) Uani 1 1 d . . . . .
H38 H 0.1149 0.3560 0.3752 0.041 Uiso 1 1 calc R U . . .
C43 C 0.1165(2) 0.3274(5) 0.2760(4) 0.0278(17) Uani 1 1 d . . . . .
H39 H 0.1166 0.3935 0.2662 0.033 Uiso 1 1 calc R U . . .
C42 C 0.11695(19) 0.2679(4) 0.2183(4) 0.0236(16) Uani 1 1 d . . . . .
H40 H 0.1177 0.2995 0.1754 0.028 Uiso 1 1 calc R U . . .
C39 C -0.0021(2) -0.0717(5) 0.1376(4) 0.0321(18) Uani 1 1 d . . . . .
H41 H -0.0126 -0.0093 0.1316 0.039 Uiso 1 1 calc R U . . .
C38 C -0.0275(2) -0.1424(6) 0.1436(4) 0.047(2) Uani 1 1 d . . . . .
H42 H -0.0524 -0.1207 0.1430 0.056 Uiso 1 1 calc R U . . .
C32 C 0.2538(3) 0.1232(5) -0.0401(5) 0.067(3) Uani 1 1 d . . . . .
H43A H 0.2372 0.1699 -0.0743 0.100 Uiso 1 1 calc R U . . .
H43B H 0.2632 0.0764 -0.0677 0.100 Uiso 1 1 calc R U . . .
H43C H 0.2763 0.1555 -0.0044 0.100 Uiso 1 1 calc R U . . .
C6 C 0.2089(2) 0.3247(5) 0.2329(4) 0.039(2) Uani 1 1 d . . . . .
H44 H 0.2144 0.2623 0.2205 0.047 Uiso 1 1 calc R U . . .
C5 C 0.2160(2) 0.3473(6) 0.3058(4) 0.044(2) Uani 1 1 d . . . . .
C4 C 0.2089(2) 0.4383(6) 0.3231(4) 0.049(2) Uani 1 1 d . . . . .
H46 H 0.2143 0.4550 0.3733 0.059 Uiso 1 1 calc R U . . .
C9 C 0.1901(2) 0.6081(5) 0.0331(5) 0.050(2) Uani 1 1 d . . . . .
H47A H 0.1838 0.6743 0.0400 0.075 Uiso 1 1 calc R U . . .
H47B H 0.1825 0.5943 -0.0197 0.075 Uiso 1 1 calc R U . . .
H47C H 0.2184 0.5977 0.0569 0.075 Uiso 1 1 calc R U . . .
C33 C 0.1938(2) -0.0972(6) 0.2504(4) 0.050(2) Uani 1 1 d . . . . .
H48A H 0.1894 -0.1659 0.2471 0.075 Uiso 1 1 calc R U . . .
H48B H 0.1885 -0.0724 0.2936 0.075 Uiso 1 1 calc R U . . .
H48C H 0.2210 -0.0836 0.2552 0.075 Uiso 1 1 calc R U . . .
N1 N 0.16866(17) 0.5452(3) 0.0663(3) 0.0259(14) Uani 1 1 d . . . . .
N2 N 0.16767(17) -0.0524(4) 0.1846(3) 0.0300(15) Uani 1 1 d . . . . .
O1 O 0.11391(13) 0.3717(3) 0.0350(2) 0.0229(11) Uani 1 1 d . . . . .
O2 O 0.11633(13) 0.4853(3) -0.0674(2) 0.0274(11) Uani 1 1 d . . . . .
O3 O 0.05462(12) 0.5201(3) -0.0173(2) 0.0236(10) Uani 1 1 d . . . . .
O4 O 0.10088(13) 0.6589(3) 0.0127(2) 0.0223(11) Uani 1 1 d . . . . .
O5 O 0.09472(13) 0.5279(3) 0.1848(2) 0.0311(11) Uani 1 1 d . . . . .
O6 O 0.09648(14) -0.1506(3) 0.1551(2) 0.0251(11) Uani 1 1 d . . . . .
O7 O 0.05460(12) -0.0026(3) 0.1296(2) 0.0223(10) Uani 1 1 d . . . . .
O8 O 0.09359(12) -0.0097(3) -0.0268(2) 0.0280(10) Uani 1 1 d . . . . .
O9 O 0.11801(12) 0.0150(3) 0.2548(2) 0.0222(10) Uani 1 1 d . . . . .
O10 O 0.11556(13) 0.1321(3) 0.1507(2) 0.0211(11) Uani 1 1 d . . . . .
W1 W 0.11435(2) 0.51555(2) 0.04050(2) 0.02080(8) Uani 1 1 d . . . . .
W2 W 0.11433(2) -0.01161(2) 0.14362(2) 0.02008(7) Uani 1 1 d . . . . .
C1S C 0.0090(8) 0.1519(10) 0.257(3) 0.060(9) Uani 0.5 1 d D . P A -1
H1S1 H -0.0096 0.0995 0.2394 0.090 Uiso 0.5 1 calc R U P A -1
H1S2 H 0.0235 0.1446 0.3094 0.090 Uiso 0.5 1 calc R U P A -1
H1S3 H 0.0275 0.1512 0.2296 0.090 Uiso 0.5 1 calc R U P A -1
C2S C -0.0122(5) 0.2418(11) 0.2435(16) 0.054(6) Uani 0.5 1 d D . P A -1
H2S1 H -0.0272 0.2480 0.1901 0.064 Uiso 0.5 1 calc R U P A -1
H2S2 H -0.0312 0.2415 0.2700 0.064 Uiso 0.5 1 calc R U P A -1
O1S O 0.0124(3) 0.3190(7) 0.2662(8) 0.052(4) Uani 0.5 1 d D . P A -1
C3S C -0.0047(10) 0.4084(11) 0.249(2) 0.076(8) Uani 0.5 1 d D . P A -1
H3S1 H -0.0249 0.4162 0.2723 0.091 Uiso 0.5 1 calc R U P A -1
H3S2 H -0.0179 0.4132 0.1948 0.091 Uiso 0.5 1 calc R U P A -1
C4S C 0.0240(5) 0.4835(10) 0.2736(8) 0.050(5) Uani 0.5 1 d D . P A -1
H4S1 H 0.0109 0.5451 0.2608 0.075 Uiso 0.5 1 calc R U P A -1
H4S2 H 0.0437 0.4769 0.2495 0.075 Uiso 0.5 1 calc R U P A -1
H4S3 H 0.0370 0.4793 0.3272 0.075 Uiso 0.5 1 calc R U P A -1

loop_
_atom_site_aniso_label
_atom_site_aniso_U_11
_atom_site_aniso_U_22
_atom_site_aniso_U_33
_atom_site_aniso_U_23
_atom_site_aniso_U_13
_atom_site_aniso_U_12
C11 0.021(4) 0.030(4) 0.038(5) 0.016(3) 0.000(4) -0.002(3)
C13 0.043(6) 0.041(5) 0.045(5) 0.021(4) 0.010(4) 0.026(4)
C14 0.048(6) 0.024(4) 0.029(4) 0.010(3) 0.010(4) 0.008(4)
C15 0.034(5) 0.021(4) 0.018(4) 0.004(3) 0.013(3) 0.001(3)
C16 0.031(5) 0.025(4) 0.015(4) 0.001(3) 0.010(3) 0.000(3)
C10 0.031(5) 0.027(4) 0.019(4) 0.005(3) 0.012(3) -0.005(3)
C21 0.041(5) 0.032(4) 0.028(5) -0.007(3) 0.011(4) -0.003(4)
C22 0.035(5) 0.030(4) 0.024(4) 0.007(3) 0.013(4) 0.001(3)
C23 0.028(4) 0.018(4) 0.021(4) 0.003(3) 0.009(3) -0.006(3)
C17 0.019(4) 0.025(4) 0.016(4) 0.002(3) 0.004(3) -0.002(3)
C18 0.030(4) 0.022(4) 0.025(4) 0.004(3) 0.013(3) -0.002(3)
C8 0.063(7) 0.085(7) 0.054(6) 0.030(5) 0.011(5) -0.004(5)
C24 0.022(4) 0.021(4) 0.022(4) -0.001(3) 0.001(3) 0.002(3)
C37 0.051(6) 0.054(6) 0.042(5) 0.013(4) 0.011(5) -0.030(5)
C36 0.047(6) 0.038(5) 0.030(5) 0.012(3) 0.009(4) -0.011(4)
C35 0.045(5) 0.029(4) 0.022(4) 0.007(3) 0.015(4) 0.004(3)
C34 0.032(5) 0.024(4) 0.014(4) 0.001(3) 0.009(3) 0.000(3)
C40 0.028(4) 0.031(4) 0.014(4) 0.004(3) 0.004(3) 0.003(3)
C48 0.033(4) 0.016(3) 0.030(4) -0.001(3) 0.017(3) 0.000(3)
C47 0.017(4) 0.020(4) 0.024(4) 0.003(3) 0.009(3) 0.005(3)
C41 0.017(4) 0.018(3) 0.024(4) 0.003(3) 0.008(3) 0.003(3)
C1 0.032(5) 0.026(4) 0.035(4) -0.006(3) 0.014(4) -0.005(3)
C2 0.024(4) 0.035(4) 0.023(4) 0.001(3) 0.002(3) -0.005(3)
C12 0.021(5) 0.052(5) 0.050(5) 0.028(4) 0.008(4) 0.009(4)
C3 0.031(4) 0.059(5) 0.033(4) 0.003(4) 0.005(3) -0.006(4)
C7 0.022(4) 0.046(5) 0.033(5) 0.001(4) 0.007(4) -0.012(3)
C19 0.035(5) 0.016(4) 0.047(5) 0.005(3) 0.021(4) -0.005(3)
C20 0.044(5) 0.026(4) 0.045(5) -0.011(3) 0.029(4) 0.000(3)
C31 0.045(5) 0.026(4) 0.034(5) 0.002(3) 0.024(4) -0.001(3)
C26 0.023(4) 0.033(4) 0.024(4) 0.005(3) 0.013(3) 0.003(3)
C27 0.025(4) 0.036(4) 0.030(4) 0.003(3) 0.013(4) 0.007(3)
C28 0.042(5) 0.038(4) 0.033(4) -0.006(4) 0.026(4) 0.002(4)
C29 0.039(5) 0.037(5) 0.048(5) 0.005(4) 0.025(4) 0.001(4)
C30 0.058(6) 0.031(4) 0.042(5) 0.001(4) 0.031(5) -0.002(4)
C25 0.030(4) 0.023(4) 0.030(4) 0.005(3) 0.017(4) 0.006(3)
C46 0.036(5) 0.023(4) 0.026(4) 0.002(3) 0.017(4) -0.002(3)
C45 0.044(5) 0.031(4) 0.031(5) -0.004(3) 0.021(4) 0.008(4)
C44 0.042(5) 0.031(4) 0.029(5) -0.006(3) 0.012(4) 0.010(3)
C43 0.028(5) 0.021(4) 0.032(4) 0.002(3) 0.008(4) 0.003(3)
C42 0.024(4) 0.020(4) 0.025(4) 0.005(3) 0.005(3) -0.002(3)
C39 0.033(5) 0.038(5) 0.027(4) 0.008(3) 0.012(4) 0.003(3)
C38 0.034(5) 0.062(6) 0.048(6) 0.014(4) 0.017(4) -0.007(4)
C32 0.108(9) 0.039(5) 0.090(8) 0.004(5) 0.080(7) -0.011(5)
C6 0.026(5) 0.046(5) 0.040(5) 0.005(4) 0.005(4) -0.006(4)
C5 0.032(5) 0.060(6) 0.036(5) 0.020(4) 0.008(4) -0.008(4)
C4 0.031(5) 0.082(7) 0.030(5) -0.001(5) 0.006(4) -0.016(5)
C9 0.045(6) 0.053(5) 0.053(6) 0.001(4) 0.019(5) -0.010(4)
C33 0.044(6) 0.068(6) 0.041(5) 0.020(4) 0.017(5) 0.020(4)
N1 0.040(4) 0.018(3) 0.024(3) 0.007(2) 0.018(3) -0.002(3)
N2 0.030(4) 0.040(4) 0.025(3) 0.010(3) 0.016(3) 0.006(3)
O1 0.033(3) 0.019(2) 0.016(3) 0.0042(19) 0.008(2) 0.002(2)
O2 0.045(3) 0.018(2) 0.022(2) 0.005(2) 0.014(2) 0.005(2)
O3 0.025(3) 0.023(2) 0.021(2) 0.005(2) 0.005(2) 0.000(2)
O4 0.025(3) 0.020(2) 0.023(3) -0.0012(19) 0.009(2) 0.000(2)
O5 0.043(3) 0.035(3) 0.020(3) 0.003(2) 0.016(2) 0.005(2)
O6 0.039(3) 0.015(2) 0.025(3) 0.0018(19) 0.016(3) 0.003(2)
O7 0.027(2) 0.015(2) 0.029(2) -0.0010(19) 0.014(2) 0.001(2)
O8 0.034(3) 0.028(3) 0.027(3) 0.000(2) 0.017(2) 0.003(2)
O9 0.033(3) 0.018(2) 0.020(2) 0.000(2) 0.014(2) 0.002(2)
O10 0.030(3) 0.019(2) 0.016(3) -0.0011(19) 0.010(2) -0.007(2)
W1 0.02712(17) 0.01839(15) 0.01835(15) 0.00136(12) 0.00967(12) 0.00078(12)
W2 0.02699(17) 0.01788(15) 0.01847(14) 0.00128(12) 0.01177(12) 0.00242(12)
C1S 0.05(3) 0.049(9) 0.08(2) 0.001(14) 0.02(3) -0.013(10)
C2S 0.048(17) 0.057(11) 0.060(14) 0.006(11) 0.022(17) 0.002(9)
O1S 0.054(12) 0.040(6) 0.052(12) 0.006(6) 0.006(8) 0.003(6)
C3S 0.10(2) 0.060(11) 0.073(13) -0.057(18) 0.034(14) 0.00(2)
C4S 0.074(12) 0.044(10) 0.042(10) 0.025(9) 0.031(9) 0.026(9)

loop_
_atom_type_symbol
_atom_type_description
_atom_type_scat_dispersion_real
_atom_type_scat_dispersion_imag
_atom_type_scat_source
C C 0.0033 0.0016 'International Tables Vol C Tables 4.2.6.8 and 6.1.1.4'
H H 0.0000 0.0000 'International Tables Vol C Tables 4.2.6.8 and 6.1.1.4'
N N 0.0061 0.0033 'International Tables Vol C Tables 4.2.6.8 and 6.1.1.4'
O O 0.0106 0.0060 'International Tables Vol C Tables 4.2.6.8 and 6.1.1.4'
W W -0.8490 6.8722 'International Tables Vol C Tables 4.2.6.8 and 6.1.1.4'

loop_
_geom_angle_atom_site_label_1
_geom_angle_atom_site_label_2
_geom_angle_atom_site_label_3
_geom_angle
C12 C11 C10 129.8(7)
C12 C13 C14 127.0(7)
C15 C14 C13 129.6(7)
C14 C15 C16 130.6(7)
C15 C16 C10 125.4(7)
O4 C16 C15 119.6(6)
O4 C16 C10 115.0(6)
C11 C10 C16 127.6(6)
O3 C10 C11 119.3(6)
O3 C10 C16 113.2(6)
C20 C21 C22 128.8(7)
C21 C22 C23 130.3(7)
C22 C23 C17 125.7(6)
O2 C23 C22 118.8(6)
O2 C23 C17 115.4(6)
C18 C17 C23 127.1(6)
O1 C17 C23 115.3(5)
O1 C17 C18 117.7(6)
C19 C18 C17 130.2(6)
O5 C24 W1 179.0(6)
C36 C37 C38 127.0(7)
C35 C36 C37 130.1(7)
C36 C35 C34 129.9(7)
C35 C34 C40 126.7(7)
O6 C34 C35 118.7(6)
O6 C34 C40 114.6(6)
C39 C40 C34 126.6(6)
O7 C40 C34 114.5(6)
O7 C40 C39 118.9(6)
O8 C48 W2 177.9(6)
C46 C47 C41 125.1(6)
O9 C47 C41 116.7(6)
O9 C47 C46 118.2(6)
C42 C41 C47 128.2(6)
O10 C41 C47 114.8(5)
O10 C41 C42 117.0(6)
C2 C1 W1 119.4(4)
N1 C1 C2 120.1(6)
N1 C1 W1 57.7(3)
C3 C2 C1 120.1(7)
C3 C2 C7 117.8(7)
C7 C2 C1 122.0(6)
C13 C12 C11 129.8(7)
C4 C3 C2 120.9(8)
C6 C7 C2 119.8(7)
C20 C19 C18 129.4(6)
C19 C20 C21 128.2(7)
C30 C31 C26 121.0(7)
C31 C26 C25 121.9(6)
C27 C26 C31 118.3(6)
C27 C26 C25 119.8(6)
C26 C27 C28 120.9(6)
C27 C28 C29 120.3(6)
C28 C29 C32 119.2(7)
C30 C29 C28 118.5(7)
C30 C29 C32 122.3(7)
C31 C30 C29 121.0(7)
C26 C25 W2 123.6(4)
N2 C25 C26 119.7(6)
N2 C25 W2 57.7(3)
C45 C46 C47 130.8(6)
C46 C45 C44 128.8(7)
C43 C44 C45 127.8(7)
C44 C43 C42 129.3(7)
C41 C42 C43 129.7(6)
C38 C39 C40 129.6(7)
C39 C38 C37 129.7(8)
C5 C6 C7 121.5(7)
C6 C5 C8 120.3(8)
C4 C5 C8 121.0(8)
C4 C5 C6 118.6(7)
C5 C4 C3 121.3(8)
C1 N1 C9 124.3(6)
C1 N1 W1 84.4(4)
C9 N1 W1 132.5(5)
C25 N2 C33 126.5(6)
C25 N2 W2 84.5(4)
C33 N2 W2 139.6(5)
C17 O1 W1 117.7(4)
C23 O2 W1 115.0(4)
C10 O3 W1 118.2(4)
C16 O4 W1 117.1(4)
C34 O6 W2 118.2(4)
C40 O7 W2 118.4(4)
C47 O9 W2 114.5(4)
C41 O10 W2 117.5(4)
C24 W1 C1 68.6(3)
C24 W1 O1 96.3(2)
C24 W1 O2 167.0(2)
C24 W1 O3 88.0(2)
C24 W1 O4 93.7(2)
N1 W1 C24 106.5(2)
N1 W1 C1 37.9(2)
N1 W1 O1 102.8(2)
N1 W1 O2 85.5(2)
N1 W1 O3 158.64(19)
N1 W1 O4 89.13(19)
O1 W1 C1 106.6(2)
O1 W1 O2 75.78(16)
O1 W1 O3 90.84(17)
O1 W1 O4 161.54(18)
O2 W1 C1 123.2(2)
O3 W1 C1 151.8(2)
O3 W1 O2 81.97(16)
O3 W1 O4 74.01(17)
O4 W1 C1 91.4(2)
O4 W1 O2 91.42(16)
C48 W2 C25 69.4(3)
C48 W2 O6 97.7(2)
C48 W2 O7 89.6(2)
C48 W2 O9 166.0(2)
C48 W2 O10 93.8(2)
N2 W2 C48 106.6(3)
N2 W2 C25 37.8(2)
N2 W2 O6 88.9(2)
N2 W2 O7 158.13(19)
N2 W2 O9 86.0(2)
N2 W2 O10 106.1(2)
O6 W2 C25 87.3(2)
O6 W2 O9 88.41(16)
O7 W2 C25 150.0(2)
O7 W2 O6 74.15(16)
O7 W2 O9 79.92(15)
O9 W2 C25 123.7(2)
O10 W2 C25 114.7(2)
O10 W2 O6 157.64(18)
O10 W2 O7 86.92(16)
O10 W2 O9 76.43(16)
O1S C2S C1S 112.6(15)
C2S O1S C3S 116.7(18)
O1S C3S C4S 112(2)

loop_
_geom_bond_atom_site_label_1
_geom_bond_atom_site_label_2
_geom_bond_distance
C11 C10 1.386(9)
C11 C12 1.383(9)
C13 C14 1.387(10)
C13 C12 1.377(10)
C14 C15 1.380(9)
C15 C16 1.402(8)
C16 C10 1.446(9)
C16 O4 1.291(7)
C10 O3 1.319(7)
C21 C22 1.391(9)
C21 C20 1.389(9)
C22 C23 1.403(9)
C23 C17 1.455(8)
C23 O2 1.283(7)
C17 C18 1.394(8)
C17 O1 1.321(7)
C18 C19 1.378(9)
C8 C5 1.525(10)
C24 O5 1.178(7)
C24 W1 1.928(7)
C37 C36 1.384(11)
C37 C38 1.394(10)
C36 C35 1.371(10)
C35 C34 1.410(8)
C34 C40 1.446(9)
C34 O6 1.301(7)
C40 C39 1.402(9)
C40 O7 1.299(7)
C48 O8 1.195(7)
C48 W2 1.918(6)
C47 C41 1.439(8)
C47 C46 1.414(9)
C47 O9 1.291(7)
C41 C42 1.370(8)
C41 O10 1.336(7)
C1 C2 1.478(9)
C1 N1 1.384(8)
C1 W1 2.243(7)
C2 C3 1.399(9)
C2 C7 1.405(9)
C3 C4 1.391(10)
C7 C6 1.403(9)
C19 C20 1.371(9)
C31 C26 1.392(9)
C31 C30 1.375(9)
C26 C27 1.385(8)
C26 C25 1.483(8)
C27 C28 1.391(9)
C28 C29 1.396(9)
C29 C30 1.384(10)
C29 C32 1.538(10)
C25 N2 1.386(8)
C25 W2 2.250(6)
C46 C45 1.372(8)
C45 C44 1.394(9)
C44 C43 1.367(9)
C43 C42 1.399(9)
C39 C38 1.389(9)
C6 C5 1.378(10)
C5 C4 1.371(11)
C9 N1 1.464(8)
C33 N2 1.443(9)
N1 W1 1.905(6)
N2 W2 1.910(6)
O1 W1 2.030(4)
O2 W1 2.152(4)
O3 W1 2.070(4)
O4 W1 2.104(4)
O6 W2 2.098(4)
O7 W2 2.093(4)
O9 W2 2.137(4)
O10 W2 2.030(4)
C1S C2S 1.458(19)
C2S O1S 1.381(15)
O1S C3S 1.394(18)
C3S C4S 1.45(2)
